data_4104698
loop_
_publ_author_name
'Lei Gong'
'Seann P. Mulcahy'
'Klaus Harms'
'Eric Meggers'

_publ_section_title
;
 Chiral-Auxiliary-Mediated Asymmetric Synthesis of Tris-Heteroleptic
 Ruthenium Polypyridyl Complexes
;
_journal_name_full 'Journal of the American Chemical Society'
_journal_page_first 9602
_journal_page_last 9603
_journal_paper_doi 10.1021/ja9031665
_journal_volume 131
_journal_year 2009
_chemical_formula_moiety 'C40 H44 N6 Ru, C4 H10 O, 2(F6 P)'
_chemical_formula_sum 'C44 H54 F12 N6 O P2 Ru'
_chemical_formula_weight 1073.94
_chemical_name_systematic ?
_space_group_IT_number 4
_symmetry_cell_setting monoclinic
_symmetry_space_group_name_Hall 'P 2yb'
_symmetry_space_group_name_H-M 'P 1 21 1'
_atom_sites_solution_hydrogens geom
_atom_sites_solution_primary direct
_atom_sites_solution_secondary difmap
_audit_creation_method SHELXL-97
_cell_angle_alpha 90.00
_cell_angle_beta 102.632(5)
_cell_angle_gamma 90.00
_cell_formula_units_Z 2
_cell_length_a 10.1185(6)
_cell_length_b 12.5498(6)
_cell_length_c 19.3212(14)
_cell_measurement_reflns_used 11906
_cell_measurement_temperature 100(2)
_cell_measurement_theta_max 25
_cell_measurement_theta_min 4.5
_cell_volume 2394.1(3)
_computing_cell_refinement 'STOE X-AREA'
_computing_data_collection 'STOE X-AREA'
_computing_data_reduction 'STOE X-AREA'
_computing_molecular_graphics 'DIAMOND 3.1 (Brandenburg, 1999)'
_computing_publication_material 'WinGX publication routines (Farrugia, 1999)'
_computing_structure_refinement 'SHELXL-97 (Sheldrick, 2008)'
_computing_structure_solution 'SIR92 (Giacovazzo et al, 1993)'
_diffrn_ambient_temperature 100(2)
_diffrn_measured_fraction_theta_full 0.990
_diffrn_measured_fraction_theta_max 0.990
_diffrn_measurement_device_type 'STOE IPDS2'
_diffrn_radiation_monochromator graphite
_diffrn_radiation_source 'fine-focus sealed tube'
_diffrn_radiation_type MoK\a
_diffrn_radiation_wavelength 0.71073
_diffrn_reflns_av_R_equivalents 0.0594
_diffrn_reflns_av_sigmaI/netI 0.1011
_diffrn_reflns_limit_h_max 12
_diffrn_reflns_limit_h_min -11
_diffrn_reflns_limit_k_max 14
_diffrn_reflns_limit_k_min -14
_diffrn_reflns_limit_l_max 22
_diffrn_reflns_limit_l_min -22
_diffrn_reflns_number 12331
_diffrn_reflns_theta_full 25.00
_diffrn_reflns_theta_max 25.00
_diffrn_reflns_theta_min 4.66
_exptl_absorpt_coefficient_mu 0.482
_exptl_absorpt_correction_T_max 1.0153
_exptl_absorpt_correction_T_min 0.9385
_exptl_absorpt_correction_type multi-scan
_exptl_absorpt_process_details
;

;
_exptl_crystal_colour red
_exptl_crystal_density_diffrn 1.490
_exptl_crystal_description prism
_exptl_crystal_F_000 1100
_exptl_crystal_size_max 0.14
_exptl_crystal_size_mid 0.09
_exptl_crystal_size_min 0.02
_refine_diff_density_max 0.686
_refine_diff_density_min -0.816
_refine_diff_density_rms 0.077
_refine_ls_abs_structure_details 'Flack H D (1983), Acta Cryst. A39, 876-881'
_refine_ls_abs_structure_Flack 0.01(4)
_refine_ls_extinction_coef 0.0022(5)
_refine_ls_extinction_expression Fc^*^=kFc[1+0.001xFc^2^\l^3^/sin(2\q)]^-1/4^
_refine_ls_extinction_method SHELXL
_refine_ls_goodness_of_fit_ref 0.952
_refine_ls_hydrogen_treatment noref
_refine_ls_matrix_type full
_refine_ls_number_parameters 604
_refine_ls_number_reflns 8169
_refine_ls_number_restraints 28
_refine_ls_restrained_S_all 0.962
_refine_ls_R_factor_all 0.0750
_refine_ls_R_factor_gt 0.0530
_refine_ls_shift/su_max 0.000
_refine_ls_shift/su_mean 0.000
_refine_ls_structure_factor_coef Fsqd
_refine_ls_weighting_details 'calc w=1/[\s^2^(Fo^2^)+(0.0490P)^2^+0.0000P] where P=(Fo^2^+2Fc^2^)/3'
_refine_ls_weighting_scheme calc
_refine_ls_wR_factor_gt 0.1026
_refine_ls_wR_factor_ref 0.1098
_reflns_number_gt 6400
_reflns_number_total 8169
_reflns_threshold_expression >2\s(I)
_cod_data_source_file ja9031665_si_001.cif
_cod_data_source_block gl_238
_cod_original_sg_symbol_H-M 'P 21'
_cod_database_code 4104698

loop_
_symmetry_equiv_pos_as_xyz
'x, y, z'
'-x, y+1/2, -z'

loop_
_atom_site_label
_atom_site_type_symbol
_atom_site_fract_x
_atom_site_fract_y
_atom_site_fract_z
_atom_site_U_iso_or_equiv
_atom_site_adp_type
_atom_site_occupancy
_atom_site_symmetry_multiplicity
_atom_site_calc_flag
_atom_site_refinement_flags
C1 C 0.5153(6) 0.4388(5) 0.2106(3) 0.0281(15) Uani 1 1 d .
H1 H 0.4479 0.3851 0.1983 0.034 Uiso 1 1 calc R
C2 C 0.4794(6) 0.5436(5) 0.1944(4) 0.0267(14) Uani 1 1 d .
H2 H 0.3889 0.5604 0.1713 0.032 Uiso 1 1 calc R
C3 C 0.5749(7) 0.6250(5) 0.2117(3) 0.0281(15) Uani 1 1 d .
C4 C 0.7051(6) 0.5935(4) 0.2430(4) 0.0270(14) Uani 1 1 d .
H4 H 0.7744 0.6459 0.2540 0.032 Uiso 1 1 calc R
C5 C 0.7376(6) 0.4873(5) 0.2587(3) 0.0240(13) Uani 1 1 d .
C6 C 0.8728(6) 0.4483(4) 0.2941(3) 0.0208(13) Uani 1 1 d .
C7 C 0.9843(6) 0.5142(5) 0.3143(3) 0.0237(13) Uani 1 1 d .
H7 H 0.9765 0.5877 0.3022 0.028 Uiso 1 1 calc R
C8 C 1.1070(6) 0.4749(5) 0.3518(3) 0.0231(13) Uani 1 1 d .
C9 C 1.1115(6) 0.3666(5) 0.3651(3) 0.0267(14) Uani 1 1 d .
H9 H 1.1938 0.3352 0.3897 0.032 Uiso 1 1 calc R
C10 C 0.9989(6) 0.3038(5) 0.3435(3) 0.0258(14) Uani 1 1 d .
H10 H 1.0058 0.2296 0.3536 0.031 Uiso 1 1 calc R
C11 C 0.5357(6) 0.7413(6) 0.1980(4) 0.0362(17) Uani 1 1 d .
C12 C 0.4604(7) 0.7554(9) 0.1200(4) 0.0571(19) Uani 1 1 d .
H12A H 0.5212 0.7372 0.0887 0.086 Uiso 1 1 calc R
H12B H 0.4309 0.8296 0.1119 0.086 Uiso 1 1 calc R
H12C H 0.3811 0.7084 0.1099 0.086 Uiso 1 1 calc R
C13 C 0.4384(7) 0.7692(7) 0.2476(4) 0.0462(19) Uani 1 1 d .
H13A H 0.3584 0.7231 0.2364 0.069 Uiso 1 1 calc R
H13B H 0.4103 0.8439 0.2406 0.069 Uiso 1 1 calc R
H13C H 0.4853 0.7583 0.2971 0.069 Uiso 1 1 calc R
C14 C 0.6552(7) 0.8155(5) 0.2130(5) 0.052(2) Uani 1 1 d .
H14A H 0.7014 0.8096 0.2630 0.078 Uiso 1 1 calc R
H14B H 0.6240 0.8889 0.2028 0.078 Uiso 1 1 calc R
H14C H 0.7181 0.7964 0.1830 0.078 Uiso 1 1 calc R
C15 C 1.2315(6) 0.5452(5) 0.3781(3) 0.0254(14) Uani 1 1 d .
C16 C 1.2028(7) 0.6616(5) 0.3602(4) 0.0332(15) Uani 1 1 d .
H16A H 1.1666 0.6690 0.3091 0.050 Uiso 1 1 calc R
H16B H 1.2868 0.7026 0.3739 0.050 Uiso 1 1 calc R
H16C H 1.1363 0.6884 0.3860 0.050 Uiso 1 1 calc R
C17 C 1.2738(8) 0.5342(5) 0.4602(4) 0.0348(16) Uani 1 1 d .
H17A H 1.1993 0.5580 0.4814 0.052 Uiso 1 1 calc R
H17B H 1.3540 0.5782 0.4781 0.052 Uiso 1 1 calc R
H17C H 1.2949 0.4595 0.4727 0.052 Uiso 1 1 calc R
C18 C 1.3453(6) 0.5062(5) 0.3446(4) 0.0330(16) Uani 1 1 d .
H18A H 1.3643 0.4312 0.3568 0.049 Uiso 1 1 calc R
H18B H 1.4269 0.5488 0.3624 0.049 Uiso 1 1 calc R
H18C H 1.3181 0.5136 0.2929 0.049 Uiso 1 1 calc R
C19 C 0.6880(7) 0.3333(5) 0.4225(4) 0.0326(16) Uani 1 1 d .
H19 H 0.7690 0.3715 0.4224 0.039 Uiso 1 1 calc R
C20 C 0.6331(7) 0.3400(5) 0.4816(4) 0.0335(16) Uani 1 1 d .
C21 C 0.5162(7) 0.2813(5) 0.4816(4) 0.0347(18) Uani 1 1 d .
H21 H 0.4772 0.2827 0.5221 0.042 Uiso 1 1 calc R
C22 C 0.4573(7) 0.2220(5) 0.4243(4) 0.0350(17) Uani 1 1 d .
H22 H 0.3780 0.1817 0.4248 0.042 Uiso 1 1 calc R
C23 C 0.5152(6) 0.2208(5) 0.3642(3) 0.0291(15) Uani 1 1 d .
C24 C 0.4529(7) 0.1665(5) 0.2977(4) 0.0347(16) Uani 1 1 d .
C25 C 0.3343(7) 0.1084(6) 0.2865(4) 0.0401(18) Uani 1 1 d .
H25 H 0.2902 0.0966 0.3244 0.048 Uiso 1 1 calc R
C26 C 0.2791(8) 0.0667(6) 0.2192(5) 0.049(2) Uani 1 1 d .
H26 H 0.1975 0.0267 0.2113 0.059 Uiso 1 1 calc R
C27 C 0.3452(7) 0.0845(5) 0.1633(4) 0.0380(17) Uani 1 1 d .
C28 C 0.4655(7) 0.1397(5) 0.1807(4) 0.0385(17) Uani 1 1 d .
H28 H 0.5142 0.1491 0.1443 0.046 Uiso 1 1 calc R
C29 C 0.6956(8) 0.4107(5) 0.5423(4) 0.0409(19) Uani 1 1 d .
H29A H 0.6529 0.4811 0.5357 0.061 Uiso 1 1 calc R
H29B H 0.7928 0.4177 0.5444 0.061 Uiso 1 1 calc R
H29C H 0.6819 0.3795 0.5867 0.061 Uiso 1 1 calc R
C30 C 0.2834(10) 0.0467(7) 0.0894(5) 0.064(3) Uani 1 1 d .
H30A H 0.2262 0.1031 0.0635 0.097 Uiso 1 1 calc R
H30B H 0.2282 -0.0168 0.0919 0.097 Uiso 1 1 calc R
H30C H 0.3555 0.0292 0.0647 0.097 Uiso 1 1 calc R
C31 C 0.8154(6) 0.0624(5) 0.3628(3) 0.0277(14) Uani 1 1 d .
H31 H 0.7750 0.0926 0.3983 0.033 Uiso 1 1 calc R
C32 C 0.8884(7) -0.0286(5) 0.3787(4) 0.0322(15) Uani 1 1 d .
H32 H 0.8990 -0.0604 0.4242 0.039 Uiso 1 1 calc R
C33 C 0.9473(7) -0.0745(5) 0.3275(4) 0.0316(16) Uani 1 1 d .
H33 H 0.9987 -0.1382 0.3375 0.038 Uiso 1 1 calc R
C34 C 0.9301(7) -0.0263(5) 0.2620(4) 0.0295(15) Uani 1 1 d .
H34 H 0.9691 -0.0564 0.2259 0.035 Uiso 1 1 calc R
C35 C 0.8545(7) 0.0674(5) 0.2496(4) 0.0259(14) Uani 1 1 d .
C36 C 0.8337(7) 0.1282(5) 0.1826(4) 0.0305(15) Uani 1 1 d .
C37 C 0.8771(7) 0.0917(6) 0.1222(4) 0.0354(16) Uani 1 1 d .
H37 H 0.9216 0.0250 0.1226 0.043 Uiso 1 1 calc R
C38 C 0.8527(8) 0.1565(6) 0.0618(4) 0.0390(17) Uani 1 1 d .
H38 H 0.8805 0.1342 0.0202 0.047 Uiso 1 1 calc R
C39 C 0.7895(6) 0.2506(8) 0.0631(3) 0.0390(15) Uani 1 1 d .
H39 H 0.7733 0.2952 0.0224 0.047 Uiso 1 1 calc R
C40 C 0.7477(7) 0.2829(5) 0.1238(4) 0.0363(18) Uani 1 1 d .
H40 H 0.7039 0.3498 0.1241 0.044 Uiso 1 1 calc R
N1 N 0.6415(5) 0.4095(4) 0.2430(3) 0.0259(12) Uani 1 1 d .
N2 N 0.8786(5) 0.3435(4) 0.3084(3) 0.0252(12) Uani 1 1 d .
N3 N 0.6314(5) 0.2741(4) 0.3637(3) 0.0259(13) Uani 1 1 d .
N4 N 0.5197(5) 0.1813(4) 0.2444(3) 0.0282(12) Uani 1 1 d .
N5 N 0.7968(5) 0.1125(4) 0.2994(3) 0.0244(12) Uani 1 1 d .
N6 N 0.7679(5) 0.2218(4) 0.1817(3) 0.0268(13) Uani 1 1 d .
F1 F 0.9095(5) 0.8260(4) 0.1152(3) 0.0584(13) Uani 1 1 d .
F2 F 0.9452(5) 0.6721(4) 0.0637(4) 0.0879(19) Uani 1 1 d .
F3 F 1.1439(5) 0.6555(4) 0.1390(4) 0.0800(18) Uani 1 1 d .
F4 F 1.1154(5) 0.8139(4) 0.1878(3) 0.0730(16) Uani 1 1 d .
F5 F 0.9622(6) 0.6846(6) 0.1829(4) 0.116(3) Uani 1 1 d .
F6 F 1.0953(7) 0.7995(5) 0.0721(3) 0.093(2) Uani 1 1 d .
F7 F 0.2220(4) 0.2837(2) 0.5255(2) 0.0420(10) Uani 1 1 d .
F8 F 0.0083(4) 0.2200(3) 0.5037(2) 0.0496(12) Uani 1 1 d .
F9 F 0.1632(4) 0.1432(3) 0.4525(2) 0.0363(9) Uani 1 1 d .
F10 F 0.3003(4) 0.1203(3) 0.5614(2) 0.0455(11) Uani 1 1 d .
F11 F 0.0874(5) 0.0569(3) 0.5396(2) 0.0478(11) Uani 1 1 d .
F12 F 0.1424(5) 0.2007(3) 0.6121(2) 0.0443(10) Uani 1 1 d .
P1 P 1.02625(19) 0.73928(16) 0.12779(10) 0.0400(5) Uani 1 1 d .
P2 P 0.15327(19) 0.17096(14) 0.53313(10) 0.0324(4) Uani 1 1 d .
Ru1 Ru 0.70459(5) 0.25711(4) 0.27347(3) 0.02360(13) Uani 1 1 d .
O100 O 0.2568(7) 0.3703(8) 0.0927(5) 0.111(3) Uani 1 1 d DU
C101 C 0.2677(13) 0.3958(16) 0.0345(7) 0.123(4) Uani 1 1 d DU
H10I H 0.2123 0.4611 0.0232 0.148 Uiso 1 1 calc R
H10J H 0.2202 0.3397 0.0025 0.148 Uiso 1 1 calc R
C102 C 0.3874(13) 0.4162(16) 0.0112(7) 0.127(4) Uani 1 1 d DU
H10F H 0.4453 0.4643 0.0447 0.190 Uiso 1 1 calc R
H10G H 0.3649 0.4495 -0.0357 0.190 Uiso 1 1 calc R
H10H H 0.4354 0.3491 0.0085 0.190 Uiso 1 1 calc R
C103 C 0.1330(10) 0.3704(9) 0.1048(6) 0.081(2) Uani 1 1 d DU
H10D H 0.0754 0.3226 0.0700 0.098 Uiso 1 1 calc R
H10E H 0.0953 0.4432 0.0966 0.098 Uiso 1 1 calc R
C104 C 0.1253(7) 0.3370(7) 0.1754(4) 0.0475(19) Uani 1 1 d DU
H10A H 0.1319 0.2591 0.1787 0.071 Uiso 1 1 calc R
H10B H 0.0388 0.3601 0.1853 0.071 Uiso 1 1 calc R
H10C H 0.2000 0.3690 0.2100 0.071 Uiso 1 1 calc R

loop_
_atom_site_aniso_label
_atom_site_aniso_U_11
_atom_site_aniso_U_22
_atom_site_aniso_U_33
_atom_site_aniso_U_23
_atom_site_aniso_U_13
_atom_site_aniso_U_12
C1 0.013(3) 0.032(4) 0.039(4) -0.003(3) 0.007(3) -0.001(3)
C2 0.014(3) 0.023(3) 0.042(4) 0.001(3) 0.005(3) 0.004(3)
C3 0.024(4) 0.028(3) 0.033(4) 0.004(3) 0.010(3) 0.003(3)
C4 0.020(3) 0.015(3) 0.046(4) 0.002(3) 0.009(3) -0.002(3)
C5 0.016(3) 0.022(3) 0.034(4) -0.001(3) 0.006(3) 0.001(3)
C6 0.021(3) 0.015(3) 0.029(4) -0.002(3) 0.011(3) 0.006(3)
C7 0.020(3) 0.020(3) 0.034(4) -0.001(3) 0.013(3) -0.002(3)
C8 0.012(3) 0.022(3) 0.035(3) -0.001(3) 0.006(3) 0.003(3)
C9 0.023(3) 0.024(3) 0.035(4) 0.004(3) 0.012(3) 0.005(3)
C10 0.012(3) 0.021(3) 0.044(4) 0.004(3) 0.008(3) 0.003(2)
C11 0.021(3) 0.024(4) 0.065(4) 0.005(4) 0.013(3) -0.001(3)
C12 0.053(4) 0.040(4) 0.072(5) 0.029(6) 0.001(4) 0.002(6)
C13 0.039(4) 0.021(4) 0.086(5) 0.005(4) 0.029(4) -0.004(4)
C14 0.025(4) 0.024(4) 0.107(7) 0.016(4) 0.015(4) 0.005(3)
C15 0.021(3) 0.019(3) 0.037(4) 0.000(3) 0.007(3) -0.004(3)
C16 0.020(3) 0.028(3) 0.049(4) 0.002(3) 0.002(3) -0.008(3)
C17 0.037(4) 0.027(4) 0.038(4) 0.002(3) 0.003(3) -0.006(3)
C18 0.020(3) 0.026(3) 0.054(4) 0.003(3) 0.011(3) -0.005(3)
C19 0.026(4) 0.023(3) 0.048(4) 0.000(3) 0.008(3) -0.002(3)
C20 0.035(4) 0.022(3) 0.046(4) 0.008(3) 0.015(3) 0.009(3)
C21 0.028(3) 0.027(4) 0.054(4) 0.006(3) 0.018(3) 0.007(3)
C22 0.023(3) 0.023(3) 0.064(5) 0.018(3) 0.021(3) 0.008(3)
C23 0.024(3) 0.024(3) 0.040(4) 0.006(3) 0.007(3) 0.001(2)
C24 0.025(4) 0.026(3) 0.053(5) 0.008(3) 0.008(3) 0.003(3)
C25 0.029(4) 0.029(4) 0.061(5) 0.013(4) 0.009(4) -0.009(3)
C26 0.030(4) 0.030(4) 0.084(6) 0.006(4) 0.002(4) -0.007(3)
C27 0.028(4) 0.023(3) 0.054(5) -0.004(3) -0.009(3) -0.001(3)
C28 0.029(4) 0.027(4) 0.058(5) 0.001(3) 0.007(4) 0.002(3)
C29 0.063(5) 0.018(3) 0.046(5) -0.002(3) 0.022(4) -0.003(3)
C30 0.053(6) 0.049(5) 0.081(7) -0.004(5) -0.009(5) -0.013(4)
C31 0.029(4) 0.021(3) 0.035(4) -0.003(3) 0.012(3) -0.001(3)
C32 0.028(4) 0.025(3) 0.045(4) -0.001(3) 0.012(3) -0.006(3)
C33 0.025(4) 0.013(3) 0.055(5) 0.004(3) 0.005(3) 0.004(3)
C34 0.028(4) 0.018(3) 0.044(4) -0.008(3) 0.010(3) -0.005(3)
C35 0.028(4) 0.019(3) 0.031(4) 0.000(3) 0.008(3) -0.006(3)
C36 0.022(3) 0.027(3) 0.043(4) -0.003(3) 0.007(3) -0.007(3)
C37 0.036(4) 0.033(4) 0.039(4) 0.002(3) 0.011(3) -0.001(3)
C38 0.039(4) 0.039(4) 0.041(4) -0.005(3) 0.014(3) -0.001(4)
C39 0.042(4) 0.046(4) 0.028(3) -0.012(5) 0.007(3) -0.008(6)
C40 0.029(3) 0.040(5) 0.040(4) 0.013(3) 0.008(3) 0.001(3)
N1 0.023(3) 0.024(3) 0.034(3) -0.004(2) 0.014(2) -0.006(2)
N2 0.022(3) 0.020(3) 0.035(3) -0.004(2) 0.010(2) -0.004(2)
N3 0.019(2) 0.011(3) 0.048(3) 0.000(2) 0.009(2) 0.003(2)
N4 0.022(3) 0.016(3) 0.044(3) 0.002(2) 0.002(3) 0.003(2)
N5 0.019(3) 0.020(3) 0.036(3) -0.005(2) 0.010(2) -0.009(2)
N6 0.023(3) 0.021(3) 0.034(3) 0.003(2) 0.002(2) -0.001(2)
F1 0.064(3) 0.059(3) 0.047(3) -0.010(2) -0.001(2) 0.023(3)
F2 0.053(3) 0.066(3) 0.128(5) -0.044(4) -0.019(3) 0.008(3)
F3 0.040(3) 0.048(3) 0.146(5) -0.018(3) 0.008(3) 0.010(2)
F4 0.047(3) 0.087(4) 0.072(3) -0.037(3) -0.012(3) 0.021(3)
F5 0.065(4) 0.157(6) 0.144(6) 0.101(5) 0.060(4) 0.027(4)
F6 0.116(5) 0.094(5) 0.088(4) 0.011(3) 0.066(4) -0.010(4)
F7 0.053(2) 0.018(2) 0.061(3) -0.0009(16) 0.025(2) -0.0026(17)
F8 0.032(2) 0.063(3) 0.058(3) 0.007(2) 0.0195(19) 0.0097(19)
F9 0.038(2) 0.036(2) 0.038(2) 0.0055(17) 0.0149(19) 0.0037(18)
F10 0.040(3) 0.044(2) 0.049(3) -0.001(2) 0.002(2) 0.0090(19)
F11 0.060(3) 0.035(2) 0.055(3) 0.003(2) 0.025(2) -0.016(2)
F12 0.058(3) 0.034(2) 0.046(2) 0.0014(19) 0.024(2) -0.006(2)
P1 0.0343(9) 0.0346(13) 0.0527(11) -0.0019(9) 0.0133(8) 0.0051(9)
P2 0.0318(10) 0.0276(9) 0.0408(11) 0.0034(8) 0.0145(8) 0.0007(8)
Ru1 0.0185(2) 0.0177(2) 0.0351(3) -0.0001(3) 0.00704(17) -0.0015(3)
O100 0.050(5) 0.163(9) 0.117(7) -0.064(7) 0.014(5) -0.028(5)
C101 0.078(7) 0.219(13) 0.065(6) 0.020(7) -0.002(6) -0.022(8)
C102 0.084(7) 0.224(13) 0.068(6) 0.015(7) 0.005(6) -0.006(8)
C103 0.048(4) 0.086(5) 0.104(6) -0.011(5) 0.002(4) -0.018(4)
C104 0.019(3) 0.060(4) 0.064(5) -0.026(4) 0.010(3) -0.010(3)

loop_
_atom_type_symbol
_atom_type_description
_atom_type_scat_dispersion_real
_atom_type_scat_dispersion_imag
_atom_type_scat_source
C C 0.0033 0.0016 'International Tables Vol C Tables 4.2.6.8 and 6.1.1.4'
H H 0.0000 0.0000 'International Tables Vol C Tables 4.2.6.8 and 6.1.1.4'
N N 0.0061 0.0033 'International Tables Vol C Tables 4.2.6.8 and 6.1.1.4'
F F 0.0171 0.0103 'International Tables Vol C Tables 4.2.6.8 and 6.1.1.4'
P P 0.1023 0.0942 'International Tables Vol C Tables 4.2.6.8 and 6.1.1.4'
Ru Ru -1.2594 0.8363 'International Tables Vol C Tables 4.2.6.8 and 6.1.1.4'
O O 0.0106 0.0060 'International Tables Vol C Tables 4.2.6.8 and 6.1.1.4'

loop_
_geom_angle_atom_site_label_1
_geom_angle_atom_site_label_2
_geom_angle_atom_site_label_3
_geom_angle
N1 C1 C2 122.7(6)
N1 C1 H1 118.6
C2 C1 H1 118.6
C1 C2 C3 120.5(6)
C1 C2 H2 119.7
C3 C2 H2 119.7
C4 C3 C2 116.1(5)
C4 C3 C11 122.6(6)
C2 C3 C11 121.3(6)
C3 C4 C5 121.8(6)
C3 C4 H4 119.1
C5 C4 H4 119.1
N1 C5 C4 121.0(6)
N1 C5 C6 114.2(5)
C4 C5 C6 124.8(6)
N2 C6 C7 122.1(6)
N2 C6 C5 114.5(5)
C7 C6 C5 123.3(5)
C6 C7 C8 121.1(6)
C6 C7 H7 119.4
C8 C7 H7 119.4
C9 C8 C7 115.9(6)
C9 C8 C15 120.9(6)
C7 C8 C15 123.2(5)
C10 C9 C8 121.1(6)
C10 C9 H9 119.5
C8 C9 H9 119.5
N2 C10 C9 122.5(6)
N2 C10 H10 118.8
C9 C10 H10 118.8
C14 C11 C3 113.1(5)
C14 C11 C12 108.8(7)
C3 C11 C12 109.6(7)
C14 C11 C13 109.3(6)
C3 C11 C13 106.5(6)
C12 C11 C13 109.4(6)
C11 C12 H12A 109.5
C11 C12 H12B 109.5
H12A C12 H12B 109.5
C11 C12 H12C 109.5
H12A C12 H12C 109.5
H12B C12 H12C 109.5
C11 C13 H13A 109.5
C11 C13 H13B 109.5
H13A C13 H13B 109.5
C11 C13 H13C 109.5
H13A C13 H13C 109.5
H13B C13 H13C 109.5
C11 C14 H14A 109.5
C11 C14 H14B 109.5
H14A C14 H14B 109.5
C11 C14 H14C 109.5
H14A C14 H14C 109.5
H14B C14 H14C 109.5
C16 C15 C18 109.7(5)
C16 C15 C8 112.1(5)
C18 C15 C8 108.5(5)
C16 C15 C17 108.4(5)
C18 C15 C17 109.9(6)
C8 C15 C17 108.1(5)
C15 C16 H16A 109.5
C15 C16 H16B 109.5
H16A C16 H16B 109.5
C15 C16 H16C 109.5
H16A C16 H16C 109.5
H16B C16 H16C 109.5
C15 C17 H17A 109.5
C15 C17 H17B 109.5
H17A C17 H17B 109.5
C15 C17 H17C 109.5
H17A C17 H17C 109.5
H17B C17 H17C 109.5
C15 C18 H18A 109.5
C15 C18 H18B 109.5
H18A C18 H18B 109.5
C15 C18 H18C 109.5
H18A C18 H18C 109.5
H18B C18 H18C 109.5
N3 C19 C20 123.2(6)
N3 C19 H19 118.4
C20 C19 H19 118.4
C19 C20 C21 117.7(7)
C19 C20 C29 120.5(6)
C21 C20 C29 121.7(6)
C22 C21 C20 120.7(6)
C22 C21 H21 119.7
C20 C21 H21 119.7
C21 C22 C23 119.3(6)
C21 C22 H22 120.3
C23 C22 H22 120.3
N3 C23 C22 121.2(6)
N3 C23 C24 115.5(5)
C22 C23 C24 123.3(6)
N4 C24 C25 120.7(7)
N4 C24 C23 114.2(6)
C25 C24 C23 125.1(6)
C24 C25 C26 120.1(7)
C24 C25 H25 120.0
C26 C25 H25 120.0
C25 C26 C27 119.6(7)
C25 C26 H26 120.2
C27 C26 H26 120.2
C28 C27 C26 115.9(7)
C28 C27 C30 123.5(8)
C26 C27 C30 120.6(7)
N4 C28 C27 125.6(7)
N4 C28 H28 117.2
C27 C28 H28 117.2
C20 C29 H29A 109.5
C20 C29 H29B 109.5
H29A C29 H29B 109.5
C20 C29 H29C 109.5
H29A C29 H29C 109.5
H29B C29 H29C 109.5
C27 C30 H30A 109.5
C27 C30 H30B 109.5
H30A C30 H30B 109.5
C27 C30 H30C 109.5
H30A C30 H30C 109.5
H30B C30 H30C 109.5
N5 C31 C32 123.8(6)
N5 C31 H31 118.1
C32 C31 H31 118.1
C31 C32 C33 119.0(6)
C31 C32 H32 120.5
C33 C32 H32 120.5
C34 C33 C32 119.1(6)
C34 C33 H33 120.5
C32 C33 H33 120.5
C33 C34 C35 118.7(6)
C33 C34 H34 120.6
C35 C34 H34 120.6
N5 C35 C34 122.4(6)
N5 C35 C36 114.0(5)
C34 C35 C36 123.6(6)
N6 C36 C37 121.0(6)
N6 C36 C35 115.8(6)
C37 C36 C35 123.2(6)
C38 C37 C36 118.2(6)
C38 C37 H37 120.9
C36 C37 H37 120.9
C39 C38 C37 119.4(6)
C39 C38 H38 120.3
C37 C38 H38 120.3
C38 C39 C40 120.3(7)
C38 C39 H39 119.8
C40 C39 H39 119.8
N6 C40 C39 121.4(7)
N6 C40 H40 119.3
C39 C40 H40 119.3
C1 N1 C5 117.8(5)
C1 N1 Ru1 126.1(4)
C5 N1 Ru1 116.0(4)
C6 N2 C10 117.3(5)
C6 N2 Ru1 117.0(4)
C10 N2 Ru1 125.7(4)
C23 N3 C19 117.9(5)
C23 N3 Ru1 115.5(4)
C19 N3 Ru1 126.6(4)
C28 N4 C24 118.1(6)
C28 N4 Ru1 126.5(5)
C24 N4 Ru1 115.3(5)
C31 N5 C35 117.0(5)
C31 N5 Ru1 126.7(4)
C35 N5 Ru1 116.0(4)
C40 N6 C36 119.7(6)
C40 N6 Ru1 125.3(4)
C36 N6 Ru1 115.0(4)
F5 P1 F3 91.6(4)
F5 P1 F2 94.6(5)
F3 P1 F2 90.0(3)
F5 P1 F1 90.0(3)
F3 P1 F1 178.4(3)
F2 P1 F1 90.3(3)
F5 P1 F6 178.0(5)
F3 P1 F6 88.8(3)
F2 P1 F6 87.3(4)
F1 P1 F6 89.6(3)
F5 P1 F4 90.9(4)
F3 P1 F4 90.1(3)
F2 P1 F4 174.5(4)
F1 P1 F4 89.5(3)
F6 P1 F4 87.2(4)
F8 P2 F11 90.4(2)
F8 P2 F7 90.6(2)
F11 P2 F7 178.4(2)
F8 P2 F12 90.0(2)
F11 P2 F12 91.0(2)
F7 P2 F12 90.2(2)
F8 P2 F10 178.8(3)
F11 P2 F10 89.4(2)
F7 P2 F10 89.5(2)
F12 P2 F10 91.1(2)
F8 P2 F9 89.2(2)
F11 P2 F9 89.8(2)
F7 P2 F9 89.0(2)
F12 P2 F9 178.9(2)
F10 P2 F9 89.6(2)
N3 Ru1 N2 96.3(2)
N3 Ru1 N5 96.5(2)
N2 Ru1 N5 94.3(2)
N3 Ru1 N6 173.0(2)
N2 Ru1 N6 89.5(2)
N5 Ru1 N6 79.0(2)
N3 Ru1 N1 90.0(2)
N2 Ru1 N1 78.1(2)
N5 Ru1 N1 170.6(2)
N6 Ru1 N1 95.1(2)
N3 Ru1 N4 78.7(2)
N2 Ru1 N4 173.9(2)
N5 Ru1 N4 89.7(2)
N6 Ru1 N4 95.8(2)
N1 Ru1 N4 98.3(2)
C101 O100 C103 116.7(12)
O100 C101 C102 127.8(12)
O100 C101 H10I 105.4
C102 C101 H10I 105.4
O100 C101 H10J 105.4
C102 C101 H10J 105.4
H10I C101 H10J 106.0
C101 C102 H10F 109.5
C101 C102 H10G 109.5
H10F C102 H10G 109.5
C101 C102 H10H 109.5
H10F C102 H10H 109.5
H10G C102 H10H 109.5
O100 C103 C104 114.4(9)
O100 C103 H10D 108.6
C104 C103 H10D 108.6
O100 C103 H10E 108.6
C104 C103 H10E 108.6
H10D C103 H10E 107.6
C103 C104 H10A 109.5
C103 C104 H10B 109.5
H10A C104 H10B 109.5
C103 C104 H10C 109.5
H10A C104 H10C 109.5
H10B C104 H10C 109.5

loop_
_geom_bond_atom_site_label_1
_geom_bond_atom_site_label_2
_geom_bond_distance
C1 N1 1.344(8)
C1 C2 1.383(9)
C1 H1 0.9500
C2 C3 1.396(9)
C2 H2 0.9500
C3 C4 1.382(9)
C3 C11 1.521(9)
C4 C5 1.390(8)
C4 H4 0.9500
C5 N1 1.365(8)
C5 C6 1.473(8)
C6 N2 1.343(8)
C6 C7 1.384(9)
C7 C8 1.385(9)
C7 H7 0.9500
C8 C9 1.381(8)
C8 C15 1.531(8)
C9 C10 1.374(9)
C9 H9 0.9500
C10 N2 1.352(8)
C10 H10 0.9500
C11 C14 1.504(10)
C11 C12 1.543(10)
C11 C13 1.557(9)
C12 H12A 0.9800
C12 H12B 0.9800
C12 H12C 0.9800
C13 H13A 0.9800
C13 H13B 0.9800
C13 H13C 0.9800
C14 H14A 0.9800
C14 H14B 0.9800
C14 H14C 0.9800
C15 C16 1.515(8)
C15 C18 1.520(9)
C15 C17 1.555(9)
C16 H16A 0.9800
C16 H16B 0.9800
C16 H16C 0.9800
C17 H17A 0.9800
C17 H17B 0.9800
C17 H17C 0.9800
C18 H18A 0.9800
C18 H18B 0.9800
C18 H18C 0.9800
C19 N3 1.373(9)
C19 C20 1.378(9)
C19 H19 0.9500
C20 C21 1.394(10)
C20 C29 1.497(10)
C21 C22 1.358(10)
C21 H21 0.9500
C22 C23 1.411(9)
C22 H22 0.9500
C23 N3 1.355(8)
C23 C24 1.468(10)
C24 N4 1.363(9)
C24 C25 1.380(9)
C25 C26 1.399(11)
C25 H25 0.9500
C26 C27 1.406(11)
C26 H26 0.9500
C27 C28 1.376(10)
C27 C30 1.505(11)
C28 N4 1.340(9)
C28 H28 0.9500
C29 H29A 0.9800
C29 H29B 0.9800
C29 H29C 0.9800
C30 H30A 0.9800
C30 H30B 0.9800
C30 H30C 0.9800
C31 N5 1.352(8)
C31 C32 1.359(9)
C31 H31 0.9500
C32 C33 1.386(9)
C32 H32 0.9500
C33 C34 1.380(9)
C33 H33 0.9500
C34 C35 1.396(9)
C34 H34 0.9500
C35 N5 1.354(8)
C35 C36 1.477(9)
C36 N6 1.348(8)
C36 C37 1.409(9)
C37 C38 1.399(10)
C37 H37 0.9500
C38 C39 1.346(12)
C38 H38 0.9500
C39 C40 1.391(9)
C39 H39 0.9500
C40 N6 1.335(8)
C40 H40 0.9500
N1 Ru1 2.061(5)
N2 Ru1 2.052(5)
N3 Ru1 2.049(5)
N4 Ru1 2.064(5)
N5 Ru1 2.053(5)
N6 Ru1 2.060(5)
F1 P1 1.585(5)
F2 P1 1.572(6)
F3 P1 1.567(5)
F4 P1 1.605(5)
F5 P1 1.526(5)
F6 P1 1.595(5)
F7 P2 1.598(4)
F8 P2 1.578(4)
F9 P2 1.620(4)
F10 P2 1.600(4)
F11 P2 1.595(4)
F12 P2 1.598(4)
O100 C101 1.197(12)
O100 C103 1.323(10)
C101 C102 1.404(14)
C101 H10I 0.9900
C101 H10J 0.9900
C102 H10F 0.9800
C102 H10G 0.9800
C102 H10H 0.9800
C103 C104 1.446(12)
C103 H10D 0.9900
C103 H10E 0.9900
C104 H10A 0.9800
C104 H10B 0.9800
C104 H10C 0.9800

loop_
_geom_torsion_atom_site_label_1
_geom_torsion_atom_site_label_2
_geom_torsion_atom_site_label_3
_geom_torsion_atom_site_label_4
_geom_torsion
N1 C1 C2 C3 -0.3(10)
C1 C2 C3 C4 2.2(9)
C1 C2 C3 C11 -176.7(6)
C2 C3 C4 C5 -2.4(9)
C11 C3 C4 C5 176.4(6)
C3 C4 C5 N1 0.7(10)
C3 C4 C5 C6 -177.8(6)
N1 C5 C6 N2 -3.1(8)
C4 C5 C6 N2 175.5(6)
N1 C5 C6 C7 179.8(6)
C4 C5 C6 C7 -1.6(10)
N2 C6 C7 C8 -1.5(9)
C5 C6 C7 C8 175.5(6)
C6 C7 C8 C9 2.2(9)
C6 C7 C8 C15 -177.3(6)
C7 C8 C9 C10 -1.5(9)
C15 C8 C9 C10 178.0(6)
C8 C9 C10 N2 -0.1(9)
C4 C3 C11 C14 7.4(10)
C2 C3 C11 C14 -173.8(7)
C4 C3 C11 C12 129.0(7)
C2 C3 C11 C12 -52.3(8)
C4 C3 C11 C13 -112.8(7)
C2 C3 C11 C13 66.0(8)
C9 C8 C15 C16 -177.8(6)
C7 C8 C15 C16 1.7(8)
C9 C8 C15 C18 60.8(7)
C7 C8 C15 C18 -119.7(6)
C9 C8 C15 C17 -58.4(7)
C7 C8 C15 C17 121.1(6)
N3 C19 C20 C21 1.6(10)
N3 C19 C20 C29 -176.6(6)
C19 C20 C21 C22 -1.7(9)
C29 C20 C21 C22 176.5(6)
C20 C21 C22 C23 -0.4(9)
C21 C22 C23 N3 2.8(9)
C21 C22 C23 C24 -174.7(6)
N3 C23 C24 N4 -2.2(8)
C22 C23 C24 N4 175.5(5)
N3 C23 C24 C25 -179.6(6)
C22 C23 C24 C25 -2.0(10)
N4 C24 C25 C26 -2.1(10)
C23 C24 C25 C26 175.2(6)
C24 C25 C26 C27 0.0(11)
C25 C26 C27 C28 2.5(10)
C25 C26 C27 C30 -176.0(7)
C26 C27 C28 N4 -3.4(10)
C30 C27 C28 N4 175.1(7)
N5 C31 C32 C33 -0.5(10)
C31 C32 C33 C34 0.1(10)
C32 C33 C34 C35 0.3(9)
C33 C34 C35 N5 -0.3(9)
C33 C34 C35 C36 177.6(6)
N5 C35 C36 N6 3.6(8)
C34 C35 C36 N6 -174.5(6)
N5 C35 C36 C37 -175.4(6)
C34 C35 C36 C37 6.5(10)
N6 C36 C37 C38 1.5(10)
C35 C36 C37 C38 -179.6(6)
C36 C37 C38 C39 0.1(10)
C37 C38 C39 C40 -0.5(11)
C38 C39 C40 N6 -0.5(10)
C2 C1 N1 C5 -1.5(9)
C2 C1 N1 Ru1 177.2(5)
C4 C5 N1 C1 1.3(9)
C6 C5 N1 C1 180.0(5)
C4 C5 N1 Ru1 -177.6(5)
C6 C5 N1 Ru1 1.1(7)
C7 C6 N2 C10 -0.2(9)
C5 C6 N2 C10 -177.4(5)
C7 C6 N2 Ru1 -179.2(5)
C5 C6 N2 Ru1 3.6(7)
C9 C10 N2 C6 0.9(9)
C9 C10 N2 Ru1 179.8(4)
C22 C23 N3 C19 -2.9(9)
C24 C23 N3 C19 174.9(6)
C22 C23 N3 Ru1 177.2(4)
C24 C23 N3 Ru1 -5.1(7)
C20 C19 N3 C23 0.6(9)
C20 C19 N3 Ru1 -179.4(5)
C27 C28 N4 C24 1.5(10)
C27 C28 N4 Ru1 176.4(5)
C25 C24 N4 C28 1.4(9)
C23 C24 N4 C28 -176.2(6)
C25 C24 N4 Ru1 -174.1(5)
C23 C24 N4 Ru1 8.3(7)
C32 C31 N5 C35 0.5(9)
C32 C31 N5 Ru1 -173.6(5)
C34 C35 N5 C31 -0.1(9)
C36 C35 N5 C31 -178.1(5)
C34 C35 N5 Ru1 174.7(5)
C36 C35 N5 Ru1 -3.4(7)
C39 C40 N6 C36 2.1(9)
C39 C40 N6 Ru1 -177.4(5)
C37 C36 N6 C40 -2.5(9)
C35 C36 N6 C40 178.4(6)
C37 C36 N6 Ru1 177.0(5)
C35 C36 N6 Ru1 -2.0(7)
C23 N3 Ru1 N2 -176.2(4)
C19 N3 Ru1 N2 3.8(5)
C23 N3 Ru1 N5 -81.1(4)
C19 N3 Ru1 N5 98.9(5)
C23 N3 Ru1 N6 -31(2)
C19 N3 Ru1 N6 149.0(17)
C23 N3 Ru1 N1 105.7(4)
C19 N3 Ru1 N1 -74.2(5)
C23 N3 Ru1 N4 7.3(4)
C19 N3 Ru1 N4 -172.7(5)
C6 N2 Ru1 N3 -91.0(4)
C10 N2 Ru1 N3 90.1(5)
C6 N2 Ru1 N5 171.9(5)
C10 N2 Ru1 N5 -7.0(5)
C6 N2 Ru1 N6 93.0(5)
C10 N2 Ru1 N6 -85.9(5)
C6 N2 Ru1 N1 -2.4(4)
C10 N2 Ru1 N1 178.7(5)
C6 N2 Ru1 N4 -56(2)
C10 N2 Ru1 N4 125(2)
C31 N5 Ru1 N3 -9.4(5)
C35 N5 Ru1 N3 176.4(4)
C31 N5 Ru1 N2 87.4(5)
C35 N5 Ru1 N2 -86.8(5)
C31 N5 Ru1 N6 176.0(5)
C35 N5 Ru1 N6 1.9(4)
C31 N5 Ru1 N1 123.7(13)
C35 N5 Ru1 N1 -50.5(16)
C31 N5 Ru1 N4 -88.1(5)
C35 N5 Ru1 N4 97.8(5)
C40 N6 Ru1 N3 128.8(17)
C36 N6 Ru1 N3 -51(2)
C40 N6 Ru1 N2 -85.8(5)
C36 N6 Ru1 N2 94.7(4)
C40 N6 Ru1 N5 179.7(5)
C36 N6 Ru1 N5 0.2(4)
C40 N6 Ru1 N1 -7.8(5)
C36 N6 Ru1 N1 172.7(4)
C40 N6 Ru1 N4 91.1(5)
C36 N6 Ru1 N4 -88.4(5)
C1 N1 Ru1 N3 -81.8(5)
C5 N1 Ru1 N3 97.0(4)
C1 N1 Ru1 N2 -178.2(5)
C5 N1 Ru1 N2 0.6(4)
C1 N1 Ru1 N5 144.7(12)
C5 N1 Ru1 N5 -36.5(16)
C1 N1 Ru1 N6 93.4(5)
C5 N1 Ru1 N6 -87.8(4)
C1 N1 Ru1 N4 -3.2(5)
C5 N1 Ru1 N4 175.6(4)
C28 N4 Ru1 N3 176.5(6)
C24 N4 Ru1 N3 -8.5(4)
C28 N4 Ru1 N2 141(2)
C24 N4 Ru1 N2 -44(2)
C28 N4 Ru1 N5 -86.8(5)
C24 N4 Ru1 N5 88.2(4)
C28 N4 Ru1 N6 -7.9(5)
C24 N4 Ru1 N6 167.1(4)
C28 N4 Ru1 N1 88.2(5)
C24 N4 Ru1 N1 -96.8(4)
C103 O100 C101 C102 170.5(18)
C101 O100 C103 C104 178.8(14)
